data_4320875
loop_
_publ_author_name
'Sanjay K. Mandal'
'Victor G. Young'
'Lawrence Que'

_publ_section_title
;
 Polynuclear Carboxylato-Bridged Iron(II) Clusters: Synthesis, Structure,
 and Host-Guest Chemistry
;
_journal_name_full 'Inorganic Chemistry'
_journal_page_first 1831
_journal_page_last 1833
_journal_paper_doi 10.1021/ic9912676
_journal_volume 39
_journal_year 2000
_chemical_compound_source 'Dr. S. Mandal / Prof. L. Que'
_chemical_formula_sum 'C48 H51 Fe3 N9 O12'
_chemical_formula_weight 1113.53
_chemical_name_common 96018
_chemical_name_systematic
; 
 ? 
;
_space_group_IT_number 15
_symmetry_cell_setting monoclinic
_symmetry_space_group_name_Hall '-C 2yc'
_symmetry_space_group_name_H-M 'C 1 2/c 1'
_atom_sites_solution_hydrogens geom
_atom_sites_solution_primary direct
_atom_sites_solution_secondary difmap
_audit_creation_method SHELXL
_cell_angle_alpha 90.00
_cell_angle_beta 95.234(1)
_cell_angle_gamma 90.00
_cell_formula_units_Z 8
_cell_length_a 23.4347(9)
_cell_length_b 9.4689(4)
_cell_length_c 49.145(2)
_cell_measurement_temperature 173(2)
_cell_volume 10859.8(8)
_computing_structure_refinement 'SHELXL-93 (Sheldrick, 1993)'
_computing_structure_solution 'SHELXS-86 (Sheldrick, 1990)'
_diffrn_ambient_temperature 173(2)
_diffrn_radiation_monochromator graphite
_diffrn_radiation_source 'fine-focus sealed tube'
_diffrn_radiation_type MoK\a
_diffrn_radiation_wavelength 0.71073
_diffrn_reflns_av_R_equivalents 0.0517
_diffrn_reflns_av_sigmaI/netI 0.0433
_diffrn_reflns_limit_h_max 17
_diffrn_reflns_limit_h_min -27
_diffrn_reflns_limit_k_max 10
_diffrn_reflns_limit_k_min -11
_diffrn_reflns_limit_l_max 58
_diffrn_reflns_limit_l_min -46
_diffrn_reflns_number 27308
_diffrn_reflns_theta_max 24.99
_diffrn_reflns_theta_min 0.83
_exptl_absorpt_coefficient_mu 0.856
_exptl_absorpt_correction_T_max 0.50406
_exptl_absorpt_correction_T_min 0.48190
_exptl_absorpt_correction_type Semi-empirical
_exptl_crystal_colour Orange
_exptl_crystal_density_diffrn 1.362
_exptl_crystal_description Plate
_exptl_crystal_F_000 4608
_exptl_crystal_size_max 0.50
_exptl_crystal_size_mid 0.22
_exptl_crystal_size_min 0.12
_refine_diff_density_max 0.491
_refine_diff_density_min -0.598
_refine_diff_density_rms 0.070
_refine_ls_extinction_coef 0.000109(15)
_refine_ls_extinction_expression Fc^*^=kFc[1+0.001xFc^2^\l^3^/sin(2\q)]^-1/4^
_refine_ls_extinction_method SHELXL
_refine_ls_goodness_of_fit_all 1.181
_refine_ls_goodness_of_fit_obs 1.215
_refine_ls_hydrogen_treatment riding
_refine_ls_matrix_type full
_refine_ls_number_parameters 695
_refine_ls_number_reflns 9446
_refine_ls_number_restraints 0
_refine_ls_restrained_S_all 1.181
_refine_ls_restrained_S_obs 1.215
_refine_ls_R_factor_all 0.0583
_refine_ls_R_factor_obs 0.0506
_refine_ls_shift/esd_max -0.003
_refine_ls_shift/esd_mean 0.000
_refine_ls_structure_factor_coef Fsqd
_refine_ls_weighting_details 'w=1/[\s^2^(Fo^2^)+(0.0277P)^2^+36.2348P] where P=(Fo^2^+2Fc^2^)/3'
_refine_ls_weighting_scheme calc
_refine_ls_wR_factor_all 0.1120
_refine_ls_wR_factor_obs 0.1085
_reflns_number_observed 8437
_reflns_number_total 9446
_reflns_observed_criterion >2sigma(I)
_cod_data_source_file ic9912676.cif
_cod_data_source_block 96018
_cod_depositor_comments
;
The following automatic conversions were performed:

'_symmetry_cell_setting' value 'Monoclinic' changed to 'monoclinic'
according to the built-in table from CIF Core dictionary named
'cif_core.dic' version 2.4.1 from 2010-06-29.

Automatic conversion script
Id: cif_fix_values 1646 2011-03-28 12:23:43Z adriana 

The following automatic conversions were performed:

'_refine_ls_weighting_scheme' value 'calc
w=1/[\s^2^(Fo^2^)+(0.0277P)^2^+36.2348P] where P=(Fo^2^+2Fc^2^)/3'
was changed to 'calc'. New tag '_refine_ls_weighting_details' was
created. The value of the new tag was set to
'w=1/[\s^2^(Fo^2^)+(0.0277P)^2^+36.2348P] where P=(Fo^2^+2Fc^2^)/3'.

Automatic conversion script
Id: cif_fix_values 3143 2015-03-26 13:38:13Z robertas 
;
_cod_original_cell_volume 10859.9(8)
_cod_database_code 4320875

loop_
_symmetry_equiv_pos_as_xyz
'x, y, z'
'-x, y, -z+1/2'
'x+1/2, y+1/2, z'
'-x+1/2, y+1/2, -z+1/2'
'-x, -y, -z'
'x, -y, z-1/2'
'-x+1/2, -y+1/2, -z'
'x+1/2, -y+1/2, z-1/2'

loop_
_atom_site_aniso_label
_atom_site_aniso_U_11
_atom_site_aniso_U_22
_atom_site_aniso_U_33
_atom_site_aniso_U_23
_atom_site_aniso_U_13
_atom_site_aniso_U_12
Fe1A 0.0225(2) 0.0212(2) 0.0321(3) 0.0000(2) 0.0037(2) 0.0018(2)
N1A 0.0249(14) 0.0260(15) 0.041(2) 0.0008(12) 0.0018(12) 0.0015(11)
C1A 0.036(2) 0.031(2) 0.049(2) 0.010(2) 0.000(2) 0.001(2)
C2A 0.028(2) 0.027(2) 0.039(2) 0.0068(15) 0.0087(15) 0.0016(14)
C3A 0.037(2) 0.024(2) 0.050(2) 0.007(2) 0.016(2) 0.0051(15)
C4A 0.048(2) 0.023(2) 0.042(2) 0.000(2) 0.023(2) -0.002(2)
C5A 0.041(2) 0.030(2) 0.036(2) -0.003(2) 0.012(2) -0.008(2)
C6A 0.033(2) 0.027(2) 0.032(2) 0.0014(14) 0.0097(15) -0.0021(14)
N2A 0.0273(14) 0.0237(15) 0.035(2) 0.0006(12) 0.0054(12) 0.0006(11)
C7A 0.024(2) 0.036(2) 0.056(2) 0.002(2) 0.003(2) 0.006(2)
C8A 0.029(2) 0.022(2) 0.057(2) 0.001(2) 0.014(2) 0.0026(14)
C9A 0.035(2) 0.037(2) 0.069(3) -0.001(2) 0.022(2) 0.006(2)
C10A 0.061(3) 0.042(2) 0.077(3) -0.010(2) 0.037(3) 0.004(2)
C11A 0.064(3) 0.052(3) 0.048(3) -0.007(2) 0.023(2) 0.002(2)
C12A 0.044(2) 0.040(2) 0.044(2) -0.001(2) 0.011(2) 0.005(2)
N3A 0.031(2) 0.026(2) 0.042(2) -0.0002(13) 0.0089(13) 0.0035(12)
C13A 0.033(2) 0.037(2) 0.042(2) -0.001(2) -0.005(2) 0.002(2)
C14A 0.028(2) 0.033(2) 0.065(3) -0.008(2) -0.001(2) 0.000(2)
O1A 0.0268(12) 0.0282(13) 0.0433(15) 0.0001(11) 0.0013(11) -0.0014(10)
O2A 0.079(2) 0.041(2) 0.095(3) -0.017(2) -0.040(2) -0.003(2)
Fe1B 0.0269(2) 0.0197(2) 0.0241(2) -0.0012(2) 0.0023(2) 0.0005(2)
N1B 0.0307(15) 0.0216(14) 0.035(2) -0.0025(12) 0.0096(12) 0.0014(11)
C1B 0.046(2) 0.019(2) 0.054(2) 0.001(2) 0.021(2) 0.000(2)
C2B 0.035(2) 0.021(2) 0.025(2) 0.0026(13) 0.0033(14) 0.0012(14)
C3B 0.040(2) 0.022(2) 0.035(2) 0.0020(15) -0.001(2) -0.0016(15)
C4B 0.051(2) 0.024(2) 0.029(2) 0.0006(14) 0.001(2) 0.009(2)
C5B 0.043(2) 0.029(2) 0.058(3) -0.003(2) 0.010(2) 0.013(2)
C6B 0.031(2) 0.031(2) 0.057(3) -0.001(2) 0.004(2) 0.003(2)
N2B 0.0317(15) 0.0235(14) 0.0291(15) -0.0027(12) -0.0008(12) 0.0032(12)
C7B 0.031(2) 0.037(2) 0.053(2) -0.013(2) -0.007(2) -0.001(2)
C8B 0.046(2) 0.025(2) 0.038(2) -0.004(2) -0.010(2) 0.006(2)
C9B 0.068(3) 0.034(2) 0.047(3) -0.008(2) -0.019(2) 0.004(2)
C10B 0.106(4) 0.039(2) 0.031(2) -0.009(2) -0.014(2) 0.007(3)
C11B 0.107(4) 0.048(3) 0.026(2) 0.000(2) 0.008(2) 0.005(3)
C12B 0.073(3) 0.043(2) 0.030(2) -0.002(2) 0.012(2) -0.004(2)
N3B 0.049(2) 0.027(2) 0.023(2) -0.0003(12) 0.0001(13) 0.0019(13)
C13B 0.034(2) 0.021(2) 0.043(2) -0.0023(15) 0.017(2) 0.0011(14)
C14B 0.025(2) 0.023(2) 0.022(2) -0.0020(13) 0.0027(13) -0.0009(13)
O1B 0.0281(12) 0.0246(12) 0.0255(12) 0.0015(9) 0.0053(9) 0.0024(9)
O2B 0.0315(12) 0.0231(12) 0.0387(14) 0.0004(10) 0.0103(10) 0.0033(10)
Fe1C 0.0282(2) 0.0199(2) 0.0227(2) 0.0010(2) 0.0009(2) -0.0009(2)
N1C 0.0325(15) 0.0221(14) 0.0221(14) -0.0008(11) -0.0015(11) 0.0007(11)
C1C 0.036(2) 0.035(2) 0.028(2) -0.0017(15) 0.0060(15) -0.002(2)
C2C 0.028(2) 0.024(2) 0.033(2) 0.0002(14) 0.0052(14) 0.0029(13)
C3C 0.033(2) 0.035(2) 0.041(2) 0.003(2) 0.008(2) -0.002(2)
C4C 0.028(2) 0.043(2) 0.058(3) -0.004(2) 0.001(2) -0.007(2)
C5C 0.033(2) 0.050(2) 0.037(2) 0.000(2) -0.008(2) 0.003(2)
C6C 0.033(2) 0.033(2) 0.032(2) 0.0009(15) 0.0016(15) -0.0002(15)
N2C 0.0310(15) 0.0240(14) 0.0261(14) -0.0007(11) 0.0016(12) -0.0023(11)
C7C 0.040(2) 0.018(2) 0.032(2) 0.0028(14) -0.0022(15) -0.0040(14)
C8C 0.031(2) 0.023(2) 0.025(2) 0.0021(13) 0.0012(13) 0.0017(13)
C9C 0.041(2) 0.023(2) 0.031(2) 0.0028(14) 0.0030(15) -0.0030(15)
C10C 0.045(2) 0.025(2) 0.042(2) -0.003(2) 0.002(2) 0.000(2)
C11C 0.056(2) 0.027(2) 0.032(2) -0.008(2) 0.002(2) 0.001(2)
C12C 0.049(2) 0.027(2) 0.031(2) 0.0027(15) 0.007(2) 0.001(2)
N3C 0.034(2) 0.0231(15) 0.030(2) 0.0004(12) 0.0032(12) 0.0012(12)
C13C 0.042(2) 0.022(2) 0.024(2) 0.0011(13) -0.0043(14) -0.0018(14)
C14C 0.029(2) 0.023(2) 0.028(2) -0.0011(14) 0.0011(14) -0.0001(13)
O1C 0.0372(13) 0.0244(12) 0.0199(12) 0.0004(9) -0.0032(10) 0.0016(10)
O2C 0.0476(14) 0.0239(12) 0.0255(12) -0.0015(10) -0.0045(10) -0.0001(10)
C1D 0.027(2) 0.027(2) 0.033(2) -0.0009(14) 0.0004(14) 0.0036(14)
C2D 0.043(2) 0.044(2) 0.069(3) 0.024(2) -0.013(2) -0.011(2)
O1D 0.0279(12) 0.0352(14) 0.0409(15) 0.0016(11) -0.0031(11) 0.0028(10)
O2D 0.0305(12) 0.0263(13) 0.0405(14) 0.0062(10) -0.0011(10) -0.0002(10)
C1E 0.037(2) 0.015(2) 0.047(2) -0.0091(14) -0.026(2) 0.0147(14)
C2E 0.041(2) 0.040(2) 0.101(4) 0.005(2) 0.015(2) 0.000(2)
O1E 0.049(2) 0.0358(15) 0.056(2) 0.0008(13) 0.0177(14) -0.0097(13)
O2E 0.046(2) 0.046(2) 0.167(4) 0.027(2) 0.006(2) 0.001(2)
C1F 0.030(2) 0.027(2) 0.025(2) -0.0004(14) -0.0040(14) -0.0042(14)
C2F 0.065(3) 0.051(3) 0.035(2) 0.009(2) 0.011(2) 0.004(2)
O1F 0.0408(14) 0.0335(13) 0.0256(12) 0.0061(10) 0.0046(10) -0.0006(11)
O2F 0.054(2) 0.0341(14) 0.0392(15) -0.0022(12) 0.0018(12) 0.0100(12)

loop_
_atom_site_label
_atom_site_type_symbol
_atom_site_fract_x
_atom_site_fract_y
_atom_site_fract_z
_atom_site_U_iso_or_equiv
_atom_site_thermal_displace_type
_atom_site_occupancy
_atom_site_calc_flag
_atom_site_refinement_flags
_atom_site_disorder_group
Fe1A Fe 0.37651(2) -0.10685(5) 0.116208(10) 0.02521(12) Uani 1 d . .
N1A N 0.44991(11) -0.2049(3) 0.14192(6) 0.0307(6) Uani 1 d . .
C1A C 0.4318(2) -0.3469(4) 0.15044(8) 0.0390(9) Uani 1 d . .
H1AA H 0.4098(2) -0.3376(4) 0.16661(8) 0.036(10) Uiso 1 calc R .
H1AB H 0.4662(2) -0.4047(4) 0.15578(8) 0.040(10) Uiso 1 calc R .
C2A C 0.39555(14) -0.4208(4) 0.12796(7) 0.0311(8) Uani 1 d . .
C3A C 0.3993(2) -0.5652(4) 0.12304(8) 0.0359(8) Uani 1 d . .
H3AA H 0.4275(2) -0.6210(4) 0.13319(8) 0.034(10) Uiso 1 calc R .
C4A C 0.3612(2) -0.6270(4) 0.10303(8) 0.0366(8) Uani 1 d . .
H4AA H 0.3632(2) -0.7251(4) 0.09922(8) 0.038(10) Uiso 1 calc R .
C5A C 0.3205(2) -0.5428(4) 0.08886(8) 0.0353(8) Uani 1 d . .
H5AA H 0.2931(2) -0.5829(4) 0.07567(8) 0.037(10) Uiso 1 calc R .
C6A C 0.32035(14) -0.3985(4) 0.09418(7) 0.0303(7) Uani 1 d . .
H6AA H 0.29311(14) -0.3409(4) 0.08388(7) 0.021(8) Uiso 1 calc R .
N2A N 0.35681(11) -0.3372(3) 0.11315(6) 0.0286(6) Uani 1 d . .
C7A C 0.49999(15) -0.2110(4) 0.12542(8) 0.0389(9) Uani 1 d . .
H7AA H 0.52452(15) -0.2916(4) 0.13182(8) 0.042(11) Uiso 1 calc R .
H7AB H 0.52283(15) -0.1237(4) 0.12868(8) 0.031(9) Uiso 1 calc R .
C8A C 0.48431(15) -0.2264(4) 0.09518(8) 0.0353(8) Uani 1 d . .
C9A C 0.5197(2) -0.2934(4) 0.07819(9) 0.0460(10) Uani 1 d . .
H9AA H 0.5537(2) -0.3386(4) 0.08570(9) 0.045(11) Uiso 1 calc R .
C10A C 0.5055(2) -0.2946(5) 0.05029(11) 0.0577(13) Uani 1 d . .
H10A H 0.5299(2) -0.3389(5) 0.03845(11) 0.070(15) Uiso 1 calc R .
C11A C 0.4551(2) -0.2302(5) 0.03984(10) 0.0537(11) Uani 1 d . .
H11A H 0.4442(2) -0.2292(5) 0.02074(10) 0.059(13) Uiso 1 calc R .
C12A C 0.4209(2) -0.1672(4) 0.05799(8) 0.0423(9) Uani 1 d . .
H12A H 0.3860(2) -0.1244(4) 0.05089(8) 0.041(11) Uiso 1 calc R .
N3A N 0.43469(12) -0.1635(3) 0.08498(6) 0.0324(7) Uani 1 d . .
C13A C 0.4604(2) -0.1044(4) 0.16508(8) 0.0381(9) Uani 1 d . .
H13A H 0.4989(2) -0.1212(4) 0.17457(8) 0.056(12) Uiso 1 calc R .
H13B H 0.4317(2) -0.1193(4) 0.17835(8) 0.048(11) Uiso 1 calc R .
C14A C 0.4564(2) 0.0485(4) 0.15416(9) 0.0423(9) Uani 1 d . .
O1A O 0.42715(9) 0.0662(2) 0.13130(5) 0.0329(5) Uani 1 d . .
O2A O 0.4800(2) 0.1429(3) 0.16863(8) 0.0747(11) Uani 1 d . .
Fe1B Fe 0.19277(2) 0.15406(5) 0.174866(9) 0.02358(12) Uani 1 d . .
N1B N 0.27914(12) 0.2504(3) 0.16885(6) 0.0287(6) Uani 1 d . .
C1B C 0.2690(2) 0.3936(4) 0.15680(8) 0.0386(9) Uani 1 d . .
H1BA H 0.2600(2) 0.3851(4) 0.13679(8) 0.051(12) Uiso 1 calc R .
H1BB H 0.3042(2) 0.4510(4) 0.16016(8) 0.036(10) Uiso 1 calc R .
C2B C 0.22039(14) 0.4668(3) 0.16893(7) 0.0271(7) Uani 1 d . .
C3B C 0.2203(2) 0.6102(3) 0.17465(7) 0.0326(8) Uani 1 d . .
H3BA H 0.2533(2) 0.6661(3) 0.17255(7) 0.054(12) Uiso 1 calc R .
C4B C 0.1710(2) 0.6714(4) 0.18354(7) 0.0349(8) Uani 1 d . .
H4BA H 0.1701(2) 0.7693(4) 0.18773(7) 0.028(9) Uiso 1 calc R .
C5B C 0.1239(2) 0.5879(4) 0.18612(9) 0.0431(9) Uani 1 d . .
H5BA H 0.0893(2) 0.6275(4) 0.19139(9) 0.068(14) Uiso 1 calc R .
C6B C 0.1279(2) 0.4440(4) 0.18085(8) 0.0397(9) Uani 1 d . .
H6BA H 0.0957(2) 0.3861(4) 0.18330(8) 0.065(14) Uiso 1 calc R .
N2B N 0.17461(12) 0.3829(3) 0.17256(6) 0.0283(6) Uani 1 d . .
C7B C 0.3131(2) 0.2565(4) 0.19583(8) 0.0411(9) Uani 1 d . .
H7BA H 0.3416(2) 0.3335(4) 0.19553(8) 0.060(13) Uiso 1 calc R .
H7BB H 0.3343(2) 0.1667(4) 0.19889(8) 0.037(10) Uiso 1 calc R .
C8B C 0.2772(2) 0.2809(4) 0.21929(8) 0.0372(9) Uani 1 d . .
C9B C 0.2967(2) 0.3577(4) 0.24240(9) 0.0511(11) Uani 1 d . .
H9BA H 0.3331(2) 0.4024(4) 0.24343(9) 0.067(15) Uiso 1 calc R .
C10B C 0.2628(2) 0.3686(5) 0.26379(9) 0.0597(13) Uani 1 d . .
H10B H 0.2756(2) 0.4204(5) 0.27973(9) 0.061(13) Uiso 1 calc R .
C11B C 0.2101(3) 0.3035(5) 0.26175(9) 0.0604(13) Uani 1 d . .
H11B H 0.1861(3) 0.3084(5) 0.27631(9) 0.068(15) Uiso 1 calc R .
C12B C 0.1927(2) 0.2305(4) 0.23798(8) 0.0484(10) Uani 1 d . .
H12B H 0.1560(2) 0.1867(4) 0.23654(8) 0.046(12) Uiso 1 calc R .
N3B N 0.22488(13) 0.2187(3) 0.21693(6) 0.0332(7) Uani 1 d . .
C13B C 0.30561(15) 0.1521(3) 0.15022(8) 0.0319(8) Uani 1 d . .
H13C H 0.34749(15) 0.1683(3) 0.15130(8) 0.042(11) Uiso 1 calc R .
H13D H 0.28961(15) 0.1691(3) 0.13116(8) 0.052(12) Uiso 1 calc R .
C14B C 0.29336(13) -0.0012(3) 0.15850(6) 0.0233(7) Uani 1 d . .
O1B O 0.25393(9) -0.0206(2) 0.17374(4) 0.0259(5) Uani 1 d . .
O2B O 0.32261(9) -0.0990(2) 0.14909(5) 0.0306(5) Uani 1 d . .
Fe1C Fe 0.15436(2) -0.12313(5) 0.063717(9) 0.02369(12) Uani 1 d . .
N1C N 0.13875(11) -0.2089(3) 0.10587(5) 0.0258(6) Uani 1 d . .
C1C C 0.07593(14) -0.2072(4) 0.10827(7) 0.0327(8) Uani 1 d . .
H1CA H 0.06567(14) -0.1166(4) 0.11661(7) 0.044(11) Uiso 1 calc R .
H1CB H 0.06639(14) -0.2840(4) 0.12074(7) 0.038(10) Uiso 1 calc R .
C2C C 0.04016(14) -0.2248(3) 0.08140(7) 0.0283(7) Uani 1 d . .
C3C C -0.01262(15) -0.2932(4) 0.07996(8) 0.0362(8) Uani 1 d . .
H3CA H -0.02542(15) -0.3385(4) 0.09554(8) 0.038(10) Uiso 1 calc R .
C4C C -0.0461(2) -0.2933(4) 0.05511(9) 0.0431(9) Uani 1 d . .
H4CA H -0.0824(2) -0.3386(4) 0.05353(9) 0.071(15) Uiso 1 calc R .
C5C C -0.0263(2) -0.2274(4) 0.03269(8) 0.0406(9) Uani 1 d . .
H5CA H -0.0489(2) -0.2249(4) 0.01564(8) 0.029(9) Uiso 1 calc R .
C6C C 0.02744(15) -0.1650(4) 0.03580(7) 0.0329(8) Uani 1 d . .
H6CA H 0.04145(15) -0.1211(4) 0.02036(7) 0.024(8) Uiso 1 calc R .
N2C N 0.06073(11) -0.1636(3) 0.05960(5) 0.0271(6) Uani 1 d . .
C7C C 0.1630(2) -0.3535(3) 0.10853(7) 0.0304(7) Uani 1 d . .
H7CA H 0.1433(2) -0.4064(3) 0.12232(7) 0.027(9) Uiso 1 calc R .
H7CB H 0.2042(2) -0.3473(3) 0.11511(7) 0.032(9) Uiso 1 calc R .
C8C C 0.15671(14) -0.4332(3) 0.08173(7) 0.0264(7) Uani 1 d . .
C9C C 0.14954(15) -0.5791(3) 0.08063(7) 0.0318(8) Uani 1 d . .
H9CA H 0.14661(15) -0.6319(3) 0.09688(7) 0.032(10) Uiso 1 calc R .
C10C C 0.1467(2) -0.6463(4) 0.05540(8) 0.0374(8) Uani 1 d . .
H10C H 0.1412(2) -0.7456(4) 0.05414(8) 0.039(10) Uiso 1 calc R .
C11C C 0.1520(2) -0.5673(4) 0.03234(8) 0.0386(9) Uani 1 d . .
H11C H 0.1506(2) -0.6110(4) 0.01490(8) 0.052(12) Uiso 1 calc R .
C12C C 0.1594(2) -0.4222(4) 0.03502(7) 0.0355(8) Uani 1 d . .
H12C H 0.1635(2) -0.3681(4) 0.01902(7) 0.028(9) Uiso 1 calc R .
N3C N 0.16120(12) -0.3548(3) 0.05906(6) 0.0289(6) Uani 1 d . .
C13C C 0.1682(2) -0.1084(3) 0.12568(7) 0.0297(7) Uani 1 d . .
H13E H 0.2093(2) -0.1333(3) 0.12882(7) 0.051(12) Uiso 1 calc R .
H13F H 0.1512(2) -0.1145(3) 0.14336(7) 0.034(10) Uiso 1 calc R .
C14C C 0.16193(14) 0.0423(3) 0.11441(7) 0.0266(7) Uani 1 d . .
O1C O 0.14837(10) 0.0577(2) 0.08937(4) 0.0275(5) Uani 1 d . .
O2C O 0.17136(10) 0.1428(2) 0.13131(5) 0.0328(5) Uani 1 d . .
C1D C 0.28028(14) -0.0100(4) 0.07327(7) 0.0293(7) Uani 1 d . .
C2D C 0.2670(2) 0.0980(4) 0.05065(10) 0.0531(12) Uani 1 d . .
H2DA H 0.2299(6) 0.1426(23) 0.0529(4) 0.080 Uiso 1 calc R .
H2DB H 0.2653(13) 0.0506(7) 0.03286(10) 0.080 Uiso 1 calc R .
H2DC H 0.2970(7) 0.1702(18) 0.0517(4) 0.080 Uiso 1 calc R .
O1D O 0.32767(10) 0.0061(3) 0.08766(5) 0.0350(6) Uani 1 d . .
O2D O 0.24569(10) -0.1086(2) 0.07643(5) 0.0327(5) Uani 1 d . .
C1E C 0.0852(2) 0.0493(3) 0.18992(8) 0.0347(9) Uani 1 d . .
C2E C 0.0473(2) -0.0784(5) 0.19946(12) 0.0605(13) Uani 1 d . .
H2EA H 0.0118(7) -0.0413(5) 0.2058(7) 0.091 Uiso 1 calc R .
H2EB H 0.0689(6) -0.1297(22) 0.2144(5) 0.091 Uiso 1 calc R .
H2EC H 0.0381(12) -0.1426(19) 0.1841(2) 0.091 Uiso 1 calc R .
O1E O 0.13326(12) 0.0214(3) 0.18751(6) 0.0464(7) Uani 1 d . .
O2E O 0.05927(14) 0.1613(3) 0.18869(10) 0.0865(13) Uani 1 d . .
C1F C 0.14616(14) 0.0005(3) 0.00874(7) 0.0279(7) Uani 1 d . .
C2F C 0.1657(2) 0.0043(5) -0.01959(8) 0.0500(10) Uani 1 d . .
H2FA H 0.1340(4) 0.0348(30) -0.03261(12) 0.075 Uiso 1 calc R .
H2FB H 0.1783(12) -0.0902(8) -0.0246(2) 0.075 Uiso 1 calc R .
H2FC H 0.1977(8) 0.0708(24) -0.0200(2) 0.075 Uiso 1 calc R .
O1F O 0.16304(10) -0.1063(2) 0.02324(5) 0.0332(5) Uani 1 d . .
O2F O 0.11683(11) 0.0974(3) 0.01661(5) 0.0424(6) Uani 1 d . .

loop_
_atom_type_symbol
_atom_type_description
_atom_type_scat_dispersion_real
_atom_type_scat_dispersion_imag
_atom_type_scat_source
C C 0.0033 0.0016 'International Tables Vol C Tables 4.2.6.8 and 6.1.1.4'
H H 0.0000 0.0000 'International Tables Vol C Tables 4.2.6.8 and 6.1.1.4'
N N 0.0061 0.0033 'International Tables Vol C Tables 4.2.6.8 and 6.1.1.4'
O O 0.0106 0.0060 'International Tables Vol C Tables 4.2.6.8 and 6.1.1.4'
Fe Fe 0.3463 0.8444 'International Tables Vol C Tables 4.2.6.8 and 6.1.1.4'

loop_
_geom_angle_atom_site_label_1
_geom_angle_atom_site_label_2
_geom_angle_atom_site_label_3
_geom_angle
_geom_angle_site_symmetry_1
_geom_angle_site_symmetry_3
_geom_angle_publ_flag
O1D Fe1A O1A 95.57(9) . . ?
O1D Fe1A O2B 99.74(9) . . ?
O1A Fe1A O2B 93.40(9) . . ?
O1D Fe1A N3A 89.57(10) . . ?
O1A Fe1A N3A 93.98(10) . . ?
O2B Fe1A N3A 167.50(10) . . ?
O1D Fe1A N2A 111.58(10) . . ?
O1A Fe1A N2A 152.36(10) . . ?
O2B Fe1A N2A 87.24(9) . . ?
N3A Fe1A N2A 81.55(10) . . ?
O1D Fe1A N1A 164.24(10) . . ?
O1A Fe1A N1A 75.28(10) . . ?
O2B Fe1A N1A 93.67(10) . . ?
N3A Fe1A N1A 78.49(11) . . ?
N2A Fe1A N1A 77.10(10) . . ?
C1A N1A C13A 113.3(3) . . ?
C1A N1A C7A 112.3(3) . . ?
C13A N1A C7A 111.0(3) . . ?
C1A N1A Fe1A 108.1(2) . . ?
C13A N1A Fe1A 103.4(2) . . ?
C7A N1A Fe1A 108.2(2) . . ?
N1A C1A C2A 111.8(3) . . ?
N2A C2A C3A 121.8(3) . . ?
N2A C2A C1A 115.2(3) . . ?
C3A C2A C1A 122.9(3) . . ?
C2A C3A C4A 119.1(3) . . ?
C5A C4A C3A 118.8(3) . . ?
C4A C5A C6A 119.1(4) . . ?
N2A C6A C5A 123.0(3) . . ?
C6A N2A C2A 118.1(3) . . ?
C6A N2A Fe1A 125.9(2) . . ?
C2A N2A Fe1A 114.1(2) . . ?
N1A C7A C8A 114.1(3) . . ?
N3A C8A C9A 121.2(4) . . ?
N3A C8A C7A 116.4(3) . . ?
C9A C8A C7A 122.3(3) . . ?
C10A C9A C8A 120.0(4) . . ?
C9A C10A C11A 119.0(4) . . ?
C12A C11A C10A 118.2(4) . . ?
N3A C12A C11A 123.3(4) . . ?
C12A N3A C8A 118.3(3) . . ?
C12A N3A Fe1A 126.0(2) . . ?
C8A N3A Fe1A 114.3(2) . . ?
N1A C13A C14A 109.5(3) . . ?
O2A C14A O1A 126.0(4) . . ?
O2A C14A C13A 117.8(4) . . ?
O1A C14A C13A 116.2(3) . . ?
C14A O1A Fe1A 116.5(2) . . ?
O1E Fe1B O2C 99.81(11) . . ?
O1E Fe1B O1B 90.57(10) . . ?
O2C Fe1B O1B 91.79(9) . . ?
O1E Fe1B N2B 119.42(11) . . ?
O2C Fe1B N2B 88.35(9) . . ?
O1B Fe1B N2B 149.53(9) . . ?
O1E Fe1B N3B 94.01(12) . . ?
O2C Fe1B N3B 165.07(10) . . ?
O1B Fe1B N3B 93.71(9) . . ?
N2B Fe1B N3B 79.90(10) . . ?
O1E Fe1B N1B 160.53(11) . . ?
O2C Fe1B N1B 91.16(10) . . ?
O1B Fe1B N1B 72.92(9) . . ?
N2B Fe1B N1B 76.61(10) . . ?
N3B Fe1B N1B 77.26(11) . . ?
C13B N1B C7B 110.9(3) . . ?
C13B N1B C1B 112.8(3) . . ?
C7B N1B C1B 111.9(3) . . ?
C13B N1B Fe1B 104.9(2) . . ?
C7B N1B Fe1B 108.2(2) . . ?
C1B N1B Fe1B 107.8(2) . . ?
N1B C1B C2B 111.2(3) . . ?
N2B C2B C3B 122.0(3) . . ?
N2B C2B C1B 114.7(3) . . ?
C3B C2B C1B 123.2(3) . . ?
C2B C3B C4B 119.1(3) . . ?
C5B C4B C3B 119.0(3) . . ?
C4B C5B C6B 118.5(4) . . ?
N2B C6B C5B 123.6(4) . . ?
C6B N2B C2B 117.8(3) . . ?
C6B N2B Fe1B 124.7(2) . . ?
C2B N2B Fe1B 115.4(2) . . ?
N1B C7B C8B 113.5(3) . . ?
N3B C8B C9B 121.7(4) . . ?
N3B C8B C7B 115.6(3) . . ?
C9B C8B C7B 122.7(4) . . ?
C10B C9B C8B 119.5(4) . . ?
C11B C10B C9B 119.2(4) . . ?
C10B C11B C12B 118.5(4) . . ?
N3B C12B C11B 123.3(4) . . ?
C12B N3B C8B 117.8(3) . . ?
C12B N3B Fe1B 125.1(3) . . ?
C8B N3B Fe1B 115.2(2) . . ?
N1B C13B C14B 109.3(3) . . ?
O1B C14B O2B 124.4(3) . . ?
O1B C14B C13B 117.4(3) . . ?
O2B C14B C13B 118.2(3) . . ?
C14B O1B Fe1B 115.1(2) . . ?
C14B O2B Fe1A 132.7(2) . . ?
O1F Fe1C O1C 122.29(9) . . ?
O1F Fe1C O2D 95.32(9) . . ?
O1C Fe1C O2D 84.03(9) . . ?
O1F Fe1C N3C 87.81(10) . . ?
O1C Fe1C N3C 149.76(9) . . ?
O2D Fe1C N3C 90.78(9) . . ?
O1F Fe1C N2C 96.38(10) . . ?
O1C Fe1C N2C 94.27(9) . . ?
O2D Fe1C N2C 167.09(10) . . ?
N3C Fe1C N2C 84.25(10) . . ?
O1F Fe1C N1C 163.23(10) . . ?
O1C Fe1C N1C 74.08(9) . . ?
O2D Fe1C N1C 89.81(9) . . ?
N3C Fe1C N1C 76.14(10) . . ?
N2C Fe1C N1C 77.45(10) . . ?
C7C N1C C13C 112.4(2) . . ?
C7C N1C C1C 112.2(3) . . ?
C13C N1C C1C 110.2(3) . . ?
C7C N1C Fe1C 108.4(2) . . ?
C13C N1C Fe1C 105.2(2) . . ?
C1C N1C Fe1C 108.0(2) . . ?
N1C C1C C2C 113.9(3) . . ?
N2C C2C C3C 122.7(3) . . ?
N2C C2C C1C 116.0(3) . . ?
C3C C2C C1C 121.1(3) . . ?
C4C C3C C2C 118.2(3) . . ?
C5C C4C C3C 119.7(3) . . ?
C4C C5C C6C 118.2(3) . . ?
N2C C6C C5C 123.3(3) . . ?
C6C N2C C2C 117.8(3) . . ?
C6C N2C Fe1C 124.8(2) . . ?
C2C N2C Fe1C 115.1(2) . . ?
N1C C7C C8C 112.2(3) . . ?
N3C C8C C9C 122.1(3) . . ?
N3C C8C C7C 115.8(3) . . ?
C9C C8C C7C 122.1(3) . . ?
C10C C9C C8C 119.0(3) . . ?
C11C C10C C9C 119.1(3) . . ?
C10C C11C C12C 118.7(3) . . ?
N3C C12C C11C 123.2(3) . . ?
C12C N3C C8C 117.9(3) . . ?
C12C N3C Fe1C 124.5(2) . . ?
C8C N3C Fe1C 116.6(2) . . ?
N1C C13C C14C 109.6(3) . . ?
O1C C14C O2C 124.7(3) . . ?
O1C C14C C13C 118.1(3) . . ?
O2C C14C C13C 117.2(3) . . ?
C14C O1C Fe1C 117.5(2) . . ?
C14C O2C Fe1B 134.2(2) . . ?
O2D C1D O1D 124.2(3) . . ?
O2D C1D C2D 119.9(3) . . ?
O1D C1D C2D 115.9(3) . . ?
C1D O1D Fe1A 136.9(2) . . ?
C1D O2D Fe1C 129.8(2) . . ?
O1E C1E O2E 132.0(4) . . ?
O1E C1E C2E 115.1(3) . . ?
O2E C1E C2E 112.6(4) . . ?
C1E O1E Fe1B 126.0(3) . . ?
O2F C1F O1F 124.6(3) . . ?
O2F C1F C2F 119.9(3) . . ?
O1F C1F C2F 115.4(3) . . ?
C1F O1F Fe1C 123.8(2) . . ?

loop_
_geom_bond_atom_site_label_1
_geom_bond_atom_site_label_2
_geom_bond_distance
_geom_bond_site_symmetry_2
_geom_bond_publ_flag
Fe1A O1D 2.032(2) . ?
Fe1A O1A 2.117(2) . ?
Fe1A O2B 2.141(2) . ?
Fe1A N3A 2.210(3) . ?
Fe1A N2A 2.231(3) . ?
Fe1A N1A 2.241(3) . ?
N1A C1A 1.482(4) . ?
N1A C13A 1.486(5) . ?
N1A C7A 1.487(5) . ?
C1A C2A 1.504(5) . ?
C2A N2A 1.364(4) . ?
C2A C3A 1.393(5) . ?
C3A C4A 1.395(5) . ?
C4A C5A 1.381(5) . ?
C5A C6A 1.391(5) . ?
C6A N2A 1.338(4) . ?
C7A C8A 1.505(6) . ?
C8A N3A 1.361(4) . ?
C8A C9A 1.384(5) . ?
C9A C10A 1.381(6) . ?
C10A C11A 1.387(7) . ?
C11A C12A 1.386(5) . ?
C12A N3A 1.337(5) . ?
C13A C14A 1.544(5) . ?
C14A O2A 1.241(5) . ?
C14A O1A 1.273(5) . ?
Fe1B O1E 2.017(3) . ?
Fe1B O2C 2.156(2) . ?
Fe1B O1B 2.192(2) . ?
Fe1B N2B 2.209(3) . ?
Fe1B N3B 2.221(3) . ?
Fe1B N1B 2.264(3) . ?
N1B C13B 1.481(4) . ?
N1B C7B 1.484(5) . ?
N1B C1B 1.491(4) . ?
C1B C2B 1.502(5) . ?
C2B N2B 1.360(4) . ?
C2B C3B 1.387(5) . ?
C3B C4B 1.397(5) . ?
C4B C5B 1.374(5) . ?
C5B C6B 1.392(5) . ?
C6B N2B 1.334(4) . ?
C7B C8B 1.506(6) . ?
C8B N3B 1.355(5) . ?
C8B C9B 1.391(5) . ?
C9B C10B 1.378(7) . ?
C10B C11B 1.377(7) . ?
C11B C12B 1.386(6) . ?
C12B N3B 1.340(5) . ?
C13B C14B 1.542(4) . ?
C14B O1B 1.255(4) . ?
C14B O2B 1.264(4) . ?
Fe1C O1F 2.024(2) . ?
Fe1C O1C 2.138(2) . ?
Fe1C O2D 2.179(2) . ?
Fe1C N3C 2.213(3) . ?
Fe1C N2C 2.218(3) . ?
Fe1C N1C 2.286(3) . ?
N1C C7C 1.483(4) . ?
N1C C13C 1.486(4) . ?
N1C C1C 1.488(4) . ?
C1C C2C 1.508(5) . ?
C2C N2C 1.346(4) . ?
C2C C3C 1.392(5) . ?
C3C C4C 1.390(5) . ?
C4C C5C 1.383(6) . ?
C5C C6C 1.386(5) . ?
C6C N2C 1.345(4) . ?
C7C C8C 1.514(5) . ?
C8C N3C 1.351(4) . ?
C8C C9C 1.392(5) . ?
C9C C10C 1.390(5) . ?
C10C C11C 1.373(5) . ?
C11C C12C 1.390(5) . ?
C12C N3C 1.340(4) . ?
C13C C14C 1.533(4) . ?
C14C O1C 1.251(4) . ?
C14C O2C 1.269(4) . ?
C1D O2D 1.256(4) . ?
C1D O1D 1.270(4) . ?
C1D C2D 1.521(5) . ?
C1E O1E 1.173(4) . ?
C1E O2E 1.221(4) . ?
C1E C2E 1.596(6) . ?
C1F O2F 1.230(4) . ?
C1F O1F 1.279(4) . ?
C1F C2F 1.505(5) . ?

loop_
_geom_torsion_atom_site_label_1
_geom_torsion_atom_site_label_2
_geom_torsion_atom_site_label_3
_geom_torsion_atom_site_label_4
_geom_torsion
_geom_torsion_site_symmetry_1
_geom_torsion_site_symmetry_2
_geom_torsion_site_symmetry_3
_geom_torsion_site_symmetry_4
_geom_torsion_publ_flag
O1D Fe1A N1A C1A -146.9(4) . . . . ?
O1A Fe1A N1A C1A 157.3(2) . . . . ?
O2B Fe1A N1A C1A 64.7(2) . . . . ?
N3A Fe1A N1A C1A -105.5(2) . . . . ?
N2A Fe1A N1A C1A -21.6(2) . . . . ?
O1D Fe1A N1A C13A 92.7(4) . . . . ?
O1A Fe1A N1A C13A 36.8(2) . . . . ?
O2B Fe1A N1A C13A -55.7(2) . . . . ?
N3A Fe1A N1A C13A 134.1(2) . . . . ?
N2A Fe1A N1A C13A -142.0(2) . . . . ?
O1D Fe1A N1A C7A -25.1(5) . . . . ?
O1A Fe1A N1A C7A -80.9(2) . . . . ?
O2B Fe1A N1A C7A -173.5(2) . . . . ?
N3A Fe1A N1A C7A 16.3(2) . . . . ?
N2A Fe1A N1A C7A 100.2(2) . . . . ?
C13A N1A C1A C2A 152.5(3) . . . . ?
C7A N1A C1A C2A -80.7(4) . . . . ?
Fe1A N1A C1A C2A 38.5(3) . . . . ?
N1A C1A C2A N2A -40.1(4) . . . . ?
N1A C1A C2A C3A 142.2(3) . . . . ?
N2A C2A C3A C4A -2.1(5) . . . . ?
C1A C2A C3A C4A 175.4(3) . . . . ?
C2A C3A C4A C5A -0.5(5) . . . . ?
C3A C4A C5A C6A 2.6(5) . . . . ?
C4A C5A C6A N2A -2.2(5) . . . . ?
C5A C6A N2A C2A -0.4(5) . . . . ?
C5A C6A N2A Fe1A 162.8(3) . . . . ?
C3A C2A N2A C6A 2.6(5) . . . . ?
C1A C2A N2A C6A -175.2(3) . . . . ?
C3A C2A N2A Fe1A -162.6(3) . . . . ?
C1A C2A N2A Fe1A 19.7(4) . . . . ?
O1D Fe1A N2A C6A 3.9(3) . . . . ?
O1A Fe1A N2A C6A -164.7(2) . . . . ?
O2B Fe1A N2A C6A 103.3(3) . . . . ?
N3A Fe1A N2A C6A -82.3(3) . . . . ?
N1A Fe1A N2A C6A -162.3(3) . . . . ?
O1D Fe1A N2A C2A 167.7(2) . . . . ?
O1A Fe1A N2A C2A -0.9(4) . . . . ?
O2B Fe1A N2A C2A -92.9(2) . . . . ?
N3A Fe1A N2A C2A 81.5(2) . . . . ?
N1A Fe1A N2A C2A 1.5(2) . . . . ?
C1A N1A C7A C8A 89.0(4) . . . . ?
C13A N1A C7A C8A -143.0(3) . . . . ?
Fe1A N1A C7A C8A -30.2(3) . . . . ?
N1A C7A C8A N3A 32.7(4) . . . . ?
N1A C7A C8A C9A -151.0(3) . . . . ?
N3A C8A C9A C10A 1.4(6) . . . . ?
C7A C8A C9A C10A -174.7(4) . . . . ?
C8A C9A C10A C11A -1.2(6) . . . . ?
C9A C10A C11A C12A 0.0(6) . . . . ?
C10A C11A C12A N3A 1.1(6) . . . . ?
C11A C12A N3A C8A -0.9(6) . . . . ?
C11A C12A N3A Fe1A -166.5(3) . . . . ?
C9A C8A N3A C12A -0.4(5) . . . . ?
C7A C8A N3A C12A 175.9(3) . . . . ?
C9A C8A N3A Fe1A 166.8(3) . . . . ?
C7A C8A N3A Fe1A -16.9(4) . . . . ?
O1D Fe1A N3A C12A -24.4(3) . . . . ?
O1A Fe1A N3A C12A -120.0(3) . . . . ?
O2B Fe1A N3A C12A 114.0(5) . . . . ?
N2A Fe1A N3A C12A 87.5(3) . . . . ?
N1A Fe1A N3A C12A 165.9(3) . . . . ?
O1D Fe1A N3A C8A 169.5(2) . . . . ?
O1A Fe1A N3A C8A 73.9(2) . . . . ?
O2B Fe1A N3A C8A -52.1(6) . . . . ?
N2A Fe1A N3A C8A -78.6(2) . . . . ?
N1A Fe1A N3A C8A -0.2(2) . . . . ?
C1A N1A C13A C14A -158.8(3) . . . . ?
C7A N1A C13A C14A 73.8(3) . . . . ?
Fe1A N1A C13A C14A -42.0(3) . . . . ?
N1A C13A C14A O2A -158.9(4) . . . . ?
N1A C13A C14A O1A 23.3(4) . . . . ?
O2A C14A O1A Fe1A -166.0(4) . . . . ?
C13A C14A O1A Fe1A 11.6(4) . . . . ?
O1D Fe1A O1A C14A 164.9(3) . . . . ?
O2B Fe1A O1A C14A 64.7(3) . . . . ?
N3A Fe1A O1A C14A -105.2(3) . . . . ?
N2A Fe1A O1A C14A -25.8(4) . . . . ?
N1A Fe1A O1A C14A -28.2(2) . . . . ?
O1E Fe1B N1B C13B 71.3(4) . . . . ?
O2C Fe1B N1B C13B -53.3(2) . . . . ?
O1B Fe1B N1B C13B 38.2(2) . . . . ?
N2B Fe1B N1B C13B -141.3(2) . . . . ?
N3B Fe1B N1B C13B 136.2(2) . . . . ?
O1E Fe1B N1B C7B -47.1(4) . . . . ?
O2C Fe1B N1B C7B -171.7(2) . . . . ?
O1B Fe1B N1B C7B -80.2(2) . . . . ?
N2B Fe1B N1B C7B 100.3(2) . . . . ?
N3B Fe1B N1B C7B 17.8(2) . . . . ?
O1E Fe1B N1B C1B -168.3(3) . . . . ?
O2C Fe1B N1B C1B 67.1(2) . . . . ?
O1B Fe1B N1B C1B 158.6(2) . . . . ?
N2B Fe1B N1B C1B -20.9(2) . . . . ?
N3B Fe1B N1B C1B -103.4(2) . . . . ?
C13B N1B C1B C2B 153.7(3) . . . . ?
C7B N1B C1B C2B -80.5(4) . . . . ?
Fe1B N1B C1B C2B 38.4(3) . . . . ?
N1B C1B C2B N2B -41.4(4) . . . . ?
N1B C1B C2B C3B 142.1(3) . . . . ?
N2B C2B C3B C4B -2.2(5) . . . . ?
C1B C2B C3B C4B 174.1(3) . . . . ?
C2B C3B C4B C5B -0.6(5) . . . . ?
C3B C4B C5B C6B 2.6(6) . . . . ?
C4B C5B C6B N2B -2.2(6) . . . . ?
C5B C6B N2B C2B -0.5(6) . . . . ?
C5B C6B N2B Fe1B 162.1(3) . . . . ?
C3B C2B N2B C6B 2.7(5) . . . . ?
C1B C2B N2B C6B -173.9(3) . . . . ?
C3B C2B N2B Fe1B -161.5(3) . . . . ?
C1B C2B N2B Fe1B 21.9(4) . . . . ?
O1E Fe1B N2B C6B 5.1(3) . . . . ?
O2C Fe1B N2B C6B 105.4(3) . . . . ?
O1B Fe1B N2B C6B -163.9(3) . . . . ?
N3B Fe1B N2B C6B -83.9(3) . . . . ?
N1B Fe1B N2B C6B -163.0(3) . . . . ?
O1E Fe1B N2B C2B 168.0(2) . . . . ?
O2C Fe1B N2B C2B -91.6(2) . . . . ?
O1B Fe1B N2B C2B -0.9(3) . . . . ?
N3B Fe1B N2B C2B 79.1(2) . . . . ?
N1B Fe1B N2B C2B -0.1(2) . . . . ?
C13B N1B C7B C8B -147.5(3) . . . . ?
C1B N1B C7B C8B 85.7(4) . . . . ?
Fe1B N1B C7B C8B -32.9(3) . . . . ?
N1B C7B C8B N3B 35.6(4) . . . . ?
N1B C7B C8B C9B -146.6(3) . . . . ?
N3B C8B C9B C10B 1.6(6) . . . . ?
C7B C8B C9B C10B -176.1(4) . . . . ?
C8B C9B C10B C11B -0.3(6) . . . . ?
C9B C10B C11B C12B -0.8(7) . . . . ?
C10B C11B C12B N3B 0.8(7) . . . . ?
C11B C12B N3B C8B 0.4(6) . . . . ?
C11B C12B N3B Fe1B -163.3(3) . . . . ?
C9B C8B N3B C12B -1.6(5) . . . . ?
C7B C8B N3B C12B 176.2(3) . . . . ?
C9B C8B N3B Fe1B 163.7(3) . . . . ?
C7B C8B N3B Fe1B -18.5(4) . . . . ?
O1E Fe1B N3B C12B -33.5(3) . . . . ?
O2C Fe1B N3B C12B 124.2(4) . . . . ?
O1B Fe1B N3B C12B -124.4(3) . . . . ?
N2B Fe1B N3B C12B 85.6(3) . . . . ?
N1B Fe1B N3B C12B 164.1(3) . . . . ?
O1E Fe1B N3B C8B 162.4(2) . . . . ?
O2C Fe1B N3B C8B -39.8(5) . . . . ?
O1B Fe1B N3B C8B 71.5(2) . . . . ?
N2B Fe1B N3B C8B -78.4(2) . . . . ?
N1B Fe1B N3B C8B 0.0(2) . . . . ?
C7B N1B C13B C14B 75.6(3) . . . . ?
C1B N1B C13B C14B -158.0(3) . . . . ?
Fe1B N1B C13B C14B -40.9(3) . . . . ?
N1B C13B C14B O1B 16.9(4) . . . . ?
N1B C13B C14B O2B -164.6(3) . . . . ?
O2B C14B O1B Fe1B -159.4(2) . . . . ?
C13B C14B O1B Fe1B 19.0(4) . . . . ?
O1E Fe1B O1B C14B 157.7(2) . . . . ?
O2C Fe1B O1B C14B 57.9(2) . . . . ?
N2B Fe1B O1B C14B -31.9(3) . . . . ?
N3B Fe1B O1B C14B -108.2(2) . . . . ?
N1B Fe1B O1B C14B -32.8(2) . . . . ?
O1B C14B O2B Fe1A 162.9(2) . . . . ?
C13B C14B O2B Fe1A -15.5(4) . . . . ?
O1D Fe1A O2B C14B -42.1(3) . . . . ?
O1A Fe1A O2B C14B 54.2(3) . . . . ?
N3A Fe1A O2B C14B -179.7(4) . . . . ?
N2A Fe1A O2B C14B -153.5(3) . . . . ?
N1A Fe1A O2B C14B 129.6(3) . . . . ?
O1F Fe1C N1C C7C 38.1(4) . . . . ?
O1C Fe1C N1C C7C -153.8(2) . . . . ?
O2D Fe1C N1C C7C -70.0(2) . . . . ?
N3C Fe1C N1C C7C 20.9(2) . . . . ?
N2C Fe1C N1C C7C 108.0(2) . . . . ?
O1F Fe1C N1C C13C 158.6(3) . . . . ?
O1C Fe1C N1C C13C -33.3(2) . . . . ?
O2D Fe1C N1C C13C 50.5(2) . . . . ?
N3C Fe1C N1C C13C 141.4(2) . . . . ?
N2C Fe1C N1C C13C -131.5(2) . . . . ?
O1F Fe1C N1C C1C -83.7(4) . . . . ?
O1C Fe1C N1C C1C 84.4(2) . . . . ?
O2D Fe1C N1C C1C 168.2(2) . . . . ?
N3C Fe1C N1C C1C -100.9(2) . . . . ?
N2C Fe1C N1C C1C -13.8(2) . . . . ?
C7C N1C C1C C2C -90.0(3) . . . . ?
C13C N1C C1C C2C 143.9(3) . . . . ?
Fe1C N1C C1C C2C 29.4(3) . . . . ?
N1C C1C C2C N2C -36.0(4) . . . . ?
N1C C1C C2C C3C 147.8(3) . . . . ?
N2C C2C C3C C4C -2.3(5) . . . . ?
C1C C2C C3C C4C 173.6(3) . . . . ?
C2C C3C C4C C5C 0.4(6) . . . . ?
C3C C4C C5C C6C 1.2(6) . . . . ?
C4C C5C C6C N2C -1.1(6) . . . . ?
C5C C6C N2C C2C -0.7(5) . . . . ?
C5C C6C N2C Fe1C 161.5(3) . . . . ?
C3C C2C N2C C6C 2.5(5) . . . . ?
C1C C2C N2C C6C -173.6(3) . . . . ?
C3C C2C N2C Fe1C -161.5(3) . . . . ?
C1C C2C N2C Fe1C 22.4(4) . . . . ?
O1F Fe1C N2C C6C -2.8(3) . . . . ?
O1C Fe1C N2C C6C 120.4(3) . . . . ?
O2D Fe1C N2C C6C -157.7(4) . . . . ?
N3C Fe1C N2C C6C -89.9(3) . . . . ?
N1C Fe1C N2C C6C -167.0(3) . . . . ?
O1F Fe1C N2C C2C 159.9(2) . . . . ?
O1C Fe1C N2C C2C -77.0(2) . . . . ?
O2D Fe1C N2C C2C 4.9(6) . . . . ?
N3C Fe1C N2C C2C 72.7(2) . . . . ?
N1C Fe1C N2C C2C -4.3(2) . . . . ?
C13C N1C C7C C8C -150.9(3) . . . . ?
C1C N1C C7C C8C 84.2(3) . . . . ?
Fe1C N1C C7C C8C -35.0(3) . . . . ?
N1C C7C C8C N3C 34.7(4) . . . . ?
N1C C7C C8C C9C -148.3(3) . . . . ?
N3C C8C C9C C10C -0.2(5) . . . . ?
C7C C8C C9C C10C -177.0(3) . . . . ?
C8C C9C C10C C11C 1.0(5) . . . . ?
C9C C10C C11C C12C -0.6(6) . . . . ?
C10C C11C C12C N3C -0.6(6) . . . . ?
C11C C12C N3C C8C 1.5(5) . . . . ?
C11C C12C N3C Fe1C -166.3(3) . . . . ?
C9C C8C N3C C12C -1.0(5) . . . . ?
C7C C8C N3C C12C 176.0(3) . . . . ?
C9C C8C N3C Fe1C 167.7(3) . . . . ?
C7C C8C N3C Fe1C -15.3(4) . . . . ?
O1F Fe1C N3C C12C -10.6(3) . . . . ?
O1C Fe1C N3C C12C 174.7(2) . . . . ?
O2D Fe1C N3C C12C -105.9(3) . . . . ?
N2C Fe1C N3C C12C 86.1(3) . . . . ?
N1C Fe1C N3C C12C 164.5(3) . . . . ?
O1F Fe1C N3C C8C -178.5(2) . . . . ?
O1C Fe1C N3C C8C 6.7(4) . . . . ?
O2D Fe1C N3C C8C 86.2(2) . . . . ?
N2C Fe1C N3C C8C -81.9(2) . . . . ?
N1C Fe1C N3C C8C -3.4(2) . . . . ?
C7C N1C C13C C14C 154.5(3) . . . . ?
C1C N1C C13C C14C -79.5(3) . . . . ?
Fe1C N1C C13C C14C 36.7(3) . . . . ?
N1C C13C C14C O1C -18.2(4) . . . . ?
N1C C13C C14C O2C 162.3(3) . . . . ?
O2C C14C O1C Fe1C 165.6(3) . . . . ?
C13C C14C O1C Fe1C -13.8(4) . . . . ?
O1F Fe1C O1C C14C -156.9(2) . . . . ?
O2D Fe1C O1C C14C -64.4(2) . . . . ?
N3C Fe1C O1C C14C 16.9(3) . . . . ?
N2C Fe1C O1C C14C 102.8(2) . . . . ?
N1C Fe1C O1C C14C 27.1(2) . . . . ?
O1C C14C O2C Fe1B 178.1(2) . . . . ?
C13C C14C O2C Fe1B -2.5(5) . . . . ?
O1E Fe1B O2C C14C -48.5(3) . . . . ?
O1B Fe1B O2C C14C 42.4(3) . . . . ?
N2B Fe1B O2C C14C -168.1(3) . . . . ?
N3B Fe1B O2C C14C 154.0(4) . . . . ?
N1B Fe1B O2C C14C 115.4(3) . . . . ?
O2D C1D O1D Fe1A 9.3(6) . . . . ?
C2D C1D O1D Fe1A -169.4(3) . . . . ?
O1A Fe1A O1D C1D -163.1(3) . . . . ?
O2B Fe1A O1D C1D -68.7(3) . . . . ?
N3A Fe1A O1D C1D 103.0(3) . . . . ?
N2A Fe1A O1D C1D 22.2(4) . . . . ?
N1A Fe1A O1D C1D 143.4(4) . . . . ?
O1D C1D O2D Fe1C 159.1(2) . . . . ?
C2D C1D O2D Fe1C -22.2(5) . . . . ?
O1F Fe1C O2D C1D 61.6(3) . . . . ?
O1C Fe1C O2D C1D -60.3(3) . . . . ?
N3C Fe1C O2D C1D 149.5(3) . . . . ?
N2C Fe1C O2D C1D -143.4(4) . . . . ?
N1C Fe1C O2D C1D -134.3(3) . . . . ?
O2E C1E O1E Fe1B -8.8(7) . . . . ?
C2E C1E O1E Fe1B 178.2(3) . . . . ?
O2C Fe1B O1E C1E -80.8(3) . . . . ?
O1B Fe1B O1E C1E -172.7(3) . . . . ?
N2B Fe1B O1E C1E 12.8(4) . . . . ?
N3B Fe1B O1E C1E 93.5(3) . . . . ?
N1B Fe1B O1E C1E 155.8(3) . . . . ?
O2F C1F O1F Fe1C -9.1(5) . . . . ?
C2F C1F O1F Fe1C 169.6(2) . . . . ?
O1C Fe1C O1F C1F -25.3(3) . . . . ?
O2D Fe1C O1F C1F -111.6(2) . . . . ?
N3C Fe1C O1F C1F 157.8(3) . . . . ?
N2C Fe1C O1F C1F 73.9(3) . . . . ?
N1C Fe1C O1F C1F 141.1(3) . . . . ?
